data_8106799
loop_
_publ_author_name
'Yan, Yongnian'
'Qi, Yanjuan'

_publ_section_title
;
 Crystal structure of poly[(\m
 2-1,4-bis((1H-imidiazol-1-yl)methyl)benzene-\k 2 N:N&#x2032;)-(\m
 2-4,4&#x2032;-(1,2-phenylenebis(oxy)dibenzoato-\k 4
 O,O&#x2032;:O&#x2032;&#x2032;,O&#x2032;&#x2032;&#x2032;)nickel(II)],
 C34H26O6N4Ni
;
_journal_issue 1
_journal_name_full 'Zeitschrift f\"ur Kristallographie - New Crystal Structures'
_journal_page_first 109
_journal_page_last 111
_journal_paper_doi 10.1515/ncrs-2015-0053
_journal_volume 231
_journal_year 2016
_chemical_formula_moiety 'C34 H26 N4 Ni O6'
_chemical_formula_sum 'C34 H26 N4 Ni O6'
_chemical_formula_weight 645.30
_space_group_IT_number 14
_space_group_name_Hall '-P 2ybc'
_space_group_name_H-M_alt 'P 1 21/c 1'
_symmetry_cell_setting monoclinic
_symmetry_space_group_name_Hall '-P 2ybc'
_symmetry_space_group_name_H-M 'P 1 21/c 1'
_atom_sites_solution_hydrogens geom
_atom_sites_solution_primary direct
_atom_sites_solution_secondary difmap
_cell_angle_alpha 90.00
_cell_angle_beta 94.305(3)
_cell_angle_gamma 90.00
_cell_formula_units_Z 4
_cell_length_a 11.4709(19)
_cell_length_b 13.328(2)
_cell_length_c 20.062(3)
_cell_measurement_reflns_used 7557
_cell_measurement_temperature 293(2)
_cell_measurement_theta_max 26.03
_cell_measurement_theta_min 0.99
_cell_volume 3058.5(8)
_computing_cell_refinement 'SAINT (Bruker, 2008)'
_computing_data_collection 'APEX2 (Bruker, 2008)'
_computing_data_reduction SAINT
_computing_molecular_graphics 'XP in SHELXTL'
_computing_publication_material SHELXTL
_computing_structure_refinement SHELXTL
_computing_structure_solution 'SHELXTL (Sheldrick, 2008)'
_diffrn_ambient_temperature 293(2)
_diffrn_measured_fraction_theta_full 0.976
_diffrn_measured_fraction_theta_max 0.976
_diffrn_measurement_device_type 'Bruker APEXII CCD'
_diffrn_measurement_method '\f and \w scans'
_diffrn_radiation_monochromator graphite
_diffrn_radiation_source 'fine-focus sealed tube'
_diffrn_radiation_type MoK\a
_diffrn_radiation_wavelength 0.71073
_diffrn_reflns_av_R_equivalents 0.0291
_diffrn_reflns_av_sigmaI/netI 0.0409
_diffrn_reflns_limit_h_max 14
_diffrn_reflns_limit_h_min -15
_diffrn_reflns_limit_k_max 17
_diffrn_reflns_limit_k_min -17
_diffrn_reflns_limit_l_max 26
_diffrn_reflns_limit_l_min -18
_diffrn_reflns_number 18815
_diffrn_reflns_theta_full 28.24
_diffrn_reflns_theta_max 28.24
_diffrn_reflns_theta_min 1.84
_exptl_absorpt_coefficient_mu 0.687
_exptl_absorpt_correction_T_max 0.87
_exptl_absorpt_correction_T_min 0.75
_exptl_absorpt_correction_type multi-scan
_exptl_absorpt_process_details '(SADABS; Bruker, 2008)'
_exptl_crystal_colour Green
_exptl_crystal_density_diffrn 1.401
_exptl_crystal_density_method 'not measured'
_exptl_crystal_description Block
_exptl_crystal_F_000 1336
_exptl_crystal_size_max 0.26
_exptl_crystal_size_mid 0.21
_exptl_crystal_size_min 0.20
_refine_diff_density_max 0.267
_refine_diff_density_min -0.344
_refine_diff_density_rms 0.046
_refine_ls_extinction_method none
_refine_ls_goodness_of_fit_ref 1.014
_refine_ls_hydrogen_treatment constr
_refine_ls_matrix_type full
_refine_ls_number_parameters 406
_refine_ls_number_reflns 7373
_refine_ls_number_restraints 0
_refine_ls_restrained_S_all 1.014
_refine_ls_R_factor_all 0.0704
_refine_ls_R_factor_gt 0.0393
_refine_ls_shift/su_max 0.001
_refine_ls_shift/su_mean 0.000
_refine_ls_structure_factor_coef Fsqd
_refine_ls_weighting_details 'calc w=1/[\s^2^(Fo^2^)+(0.0432P)^2^+0.5327P] where P=(Fo^2^+2Fc^2^)/3'
_refine_ls_weighting_scheme calc
_refine_ls_wR_factor_gt 0.0868
_refine_ls_wR_factor_ref 0.0983
_reflns_number_gt 5012
_reflns_number_total 7373
_reflns_threshold_expression >2sigma(I)
_cod_data_source_file suppl_ncrs-2015-0053_Suppl.cif
_cod_data_source_block ll
_cod_original_cell_volume 3058.5(9)
_cod_original_sg_symbol_H-M 'P 21/c'
_cod_database_code 8106799

loop_
_symmetry_equiv_pos_as_xyz
'x, y, z'
'-x, y+1/2, -z+1/2'
'-x, -y, -z'
'x, -y-1/2, z-1/2'

loop_
_atom_site_label
_atom_site_type_symbol
_atom_site_fract_x
_atom_site_fract_y
_atom_site_fract_z
_atom_site_U_iso_or_equiv
_atom_site_adp_type
_atom_site_occupancy
_atom_site_symmetry_multiplicity
_atom_site_calc_flag
_atom_site_refinement_flags
_atom_site_disorder_assembly
_atom_site_disorder_group
C1 C 0.91524(16) 0.04745(15) 0.81365(10) 0.0377(5) Uani 1 1 d . . .
C2 C 0.89391(16) 0.00079(14) 0.87908(10) 0.0352(4) Uani 1 1 d . . .
C3 C 0.96029(17) -0.08156(15) 0.90324(10) 0.0392(5) Uani 1 1 d . . .
H3 H 1.0184 -0.1074 0.8783 0.047 Uiso 1 1 calc R . .
C4 C 0.93994(17) -0.12437(15) 0.96370(11) 0.0411(5) Uani 1 1 d . . .
H4 H 0.9854 -0.1781 0.9799 0.049 Uiso 1 1 calc R . .
C5 C 0.85141(16) -0.08729(15) 1.00058(10) 0.0365(4) Uani 1 1 d . . .
C6 C 0.78444(18) -0.00611(16) 0.97684(11) 0.0429(5) Uani 1 1 d . . .
H6 H 0.7253 0.0189 1.0014 0.051 Uiso 1 1 calc R . .
C7 C 0.80626(17) 0.03692(15) 0.91675(11) 0.0420(5) Uani 1 1 d . . .
H7 H 0.7614 0.0913 0.9010 0.050 Uiso 1 1 calc R . .
C8 C 0.73775(16) -0.11099(15) 1.09325(10) 0.0371(4) Uani 1 1 d . . .
C9 C 0.74571(19) -0.05436(16) 1.15082(10) 0.0445(5) Uani 1 1 d . . .
H9 H 0.8173 -0.0275 1.1668 0.053 Uiso 1 1 calc R . .
C10 C 0.6469(2) -0.03738(17) 1.18500(12) 0.0510(6) Uani 1 1 d . . .
H10 H 0.6520 0.0009 1.2239 0.061 Uiso 1 1 calc R . .
C11 C 0.5415(2) -0.07725(17) 1.16125(11) 0.0502(6) Uani 1 1 d . . .
H11 H 0.4752 -0.0655 1.1841 0.060 Uiso 1 1 calc R . .
C12 C 0.53272(19) -0.13476(17) 1.10364(11) 0.0477(5) Uani 1 1 d . . .
H12 H 0.4610 -0.1616 1.0879 0.057 Uiso 1 1 calc R . .
C13 C 0.63070(17) -0.15209(16) 1.06976(10) 0.0405(5) Uani 1 1 d . . .
C14 C 0.52839(18) -0.24104(17) 0.98013(11) 0.0463(5) Uani 1 1 d . . .
C15 C 0.50612(19) -0.34276(17) 0.97520(11) 0.0480(5) Uani 1 1 d . . .
H15 H 0.5585 -0.3887 0.9954 0.058 Uiso 1 1 calc R . .
C16 C 0.40513(18) -0.37549(16) 0.93989(11) 0.0444(5) Uani 1 1 d . . .
H16 H 0.3907 -0.4439 0.9357 0.053 Uiso 1 1 calc R . .
C17 C 0.32502(16) -0.30768(14) 0.91064(9) 0.0352(4) Uani 1 1 d . . .
C18 C 0.34867(19) -0.20620(16) 0.91622(11) 0.0490(6) Uani 1 1 d . . .
H18 H 0.2953 -0.1600 0.8971 0.059 Uiso 1 1 calc R . .
C19 C 0.4513(2) -0.17251(17) 0.95012(12) 0.0565(6) Uani 1 1 d . . .
H19 H 0.4679 -0.1042 0.9525 0.068 Uiso 1 1 calc R . .
C20 C 0.21651(17) -0.34376(16) 0.87112(10) 0.0392(5) Uani 1 1 d . . .
C21 C 1.10917(18) -0.03996(17) 0.65630(11) 0.0463(5) Uani 1 1 d . . .
H21 H 1.1056 -0.0704 0.6978 0.056 Uiso 1 1 calc R . .
C22 C 1.0850(2) 0.0626(2) 0.57545(13) 0.0680(7) Uani 1 1 d . . .
H22 H 1.0607 0.1178 0.5497 0.082 Uiso 1 1 calc R . .
C23 C 1.1532(2) -0.0125(2) 0.55509(13) 0.0704(8) Uani 1 1 d . . .
H23 H 1.1841 -0.0182 0.5137 0.084 Uiso 1 1 calc R . .
C24 C 1.23903(19) -0.16944(18) 0.61179(12) 0.0533(6) Uani 1 1 d . . .
H24A H 1.2592 -0.1885 0.5674 0.064 Uiso 1 1 calc R . .
H24B H 1.1934 -0.2235 0.6291 0.064 Uiso 1 1 calc R . .
C25 C 1.35029(17) -0.15610(16) 0.65667(11) 0.0418(5) Uani 1 1 d . . .
C26 C 1.3731(2) -0.21706(17) 0.71159(12) 0.0508(6) Uani 1 1 d . . .
H26 H 1.3188 -0.2653 0.7220 0.061 Uiso 1 1 calc R . .
C27 C 1.4773(2) -0.20681(17) 0.75161(12) 0.0544(6) Uani 1 1 d . . .
H27 H 1.4926 -0.2491 0.7881 0.065 Uiso 1 1 calc R . .
C28 C 1.55798(18) -0.13415(17) 0.73745(12) 0.0475(6) Uani 1 1 d . . .
C29 C 1.53304(19) -0.07152(18) 0.68382(12) 0.0540(6) Uani 1 1 d . . .
H29 H 1.5856 -0.0212 0.6745 0.065 Uiso 1 1 calc R . .
C30 C 1.43003(19) -0.08256(19) 0.64335(12) 0.0527(6) Uani 1 1 d . . .
H30 H 1.4147 -0.0400 0.6070 0.063 Uiso 1 1 calc R . .
C31 C 1.6713(2) -0.1206(2) 0.78065(14) 0.0630(7) Uani 1 1 d . . .
H31A H 1.6929 -0.0503 0.7809 0.076 Uiso 1 1 calc R . .
H31B H 1.6587 -0.1398 0.8262 0.076 Uiso 1 1 calc R . .
C32 C 1.8184(2) -0.16976(18) 0.69819(13) 0.0551(6) Uani 1 1 d . . .
H32 H 1.7953 -0.1260 0.6636 0.066 Uiso 1 1 calc R . .
C33 C 1.9082(2) -0.23532(16) 0.69986(12) 0.0502(6) Uani 1 1 d . . .
H33 H 1.9580 -0.2443 0.6658 0.060 Uiso 1 1 calc R . .
C34 C 1.82911(19) -0.25135(18) 0.79218(12) 0.0505(6) Uani 1 1 d . . .
H34 H 1.8125 -0.2729 0.8345 0.061 Uiso 1 1 calc R . .
N1 N 1.05713(15) 0.04541(14) 0.63946(9) 0.0454(4) Uani 1 1 d . . .
N2 N 1.16765(15) -0.07791(14) 0.60693(9) 0.0455(4) Uani 1 1 d . . .
N3 N 1.76823(15) -0.18042(14) 0.75738(10) 0.0493(5) Uani 1 1 d . . .
N4 N 1.91521(14) -0.28691(13) 0.75928(9) 0.0431(4) Uani 1 1 d . . .
O1 O 0.98730(12) 0.00725(10) 0.77702(7) 0.0417(3) Uani 1 1 d . . .
O2 O 0.86206(12) 0.12701(11) 0.79455(8) 0.0486(4) Uani 1 1 d . . .
O3 O 0.20951(13) -0.43303(11) 0.85160(8) 0.0534(4) Uani 1 1 d . . .
O4 O 0.13474(12) -0.28226(11) 0.85696(8) 0.0496(4) Uani 1 1 d . . .
O5 O 0.83810(11) -0.13350(11) 1.06134(7) 0.0431(3) Uani 1 1 d . . .
O6 O 0.63385(12) -0.21134(13) 1.01313(8) 0.0617(5) Uani 1 1 d . . .
Ni1 Ni 0.95763(2) 0.117006(19) 0.704661(14) 0.03839(9) Uani 1 1 d . . .

loop_
_atom_site_aniso_label
_atom_site_aniso_U_11
_atom_site_aniso_U_22
_atom_site_aniso_U_33
_atom_site_aniso_U_23
_atom_site_aniso_U_13
_atom_site_aniso_U_12
C1 0.0259(10) 0.0374(11) 0.0489(12) -0.0020(9) -0.0033(9) -0.0035(8)
C2 0.0283(10) 0.0340(10) 0.0427(11) -0.0018(9) -0.0016(8) -0.0027(8)
C3 0.0305(10) 0.0406(11) 0.0466(12) -0.0036(10) 0.0037(9) 0.0053(9)
C4 0.0327(10) 0.0372(11) 0.0523(13) 0.0026(10) -0.0028(9) 0.0045(9)
C5 0.0263(9) 0.0412(11) 0.0410(11) -0.0018(9) -0.0039(8) -0.0047(8)
C6 0.0360(11) 0.0434(12) 0.0497(13) -0.0014(10) 0.0070(9) 0.0062(9)
C7 0.0347(11) 0.0375(11) 0.0536(13) 0.0024(10) 0.0017(9) 0.0060(9)
C8 0.0290(10) 0.0420(11) 0.0395(11) 0.0051(9) -0.0032(8) -0.0005(9)
C9 0.0396(12) 0.0447(12) 0.0473(13) -0.0028(10) -0.0098(10) -0.0044(10)
C10 0.0536(14) 0.0505(13) 0.0480(13) -0.0101(11) -0.0019(11) 0.0021(11)
C11 0.0462(13) 0.0537(13) 0.0522(14) -0.0032(11) 0.0127(10) 0.0013(11)
C12 0.0347(11) 0.0539(14) 0.0545(14) -0.0083(11) 0.0039(10) -0.0086(10)
C13 0.0339(11) 0.0451(12) 0.0419(12) -0.0071(9) -0.0012(9) -0.0034(9)
C14 0.0324(11) 0.0611(14) 0.0448(12) -0.0176(11) -0.0014(9) -0.0037(10)
C15 0.0422(12) 0.0503(13) 0.0496(13) -0.0011(11) -0.0096(10) 0.0059(10)
C16 0.0439(12) 0.0364(11) 0.0513(13) -0.0040(10) -0.0064(10) -0.0001(10)
C17 0.0338(10) 0.0367(11) 0.0347(11) -0.0052(8) -0.0006(8) -0.0006(8)
C18 0.0448(12) 0.0390(12) 0.0612(15) -0.0048(10) -0.0105(11) 0.0022(10)
C19 0.0518(14) 0.0388(12) 0.0772(18) -0.0138(12) -0.0065(12) -0.0078(11)
C20 0.0330(11) 0.0406(11) 0.0435(12) -0.0071(9) 0.0000(9) -0.0007(9)
C21 0.0374(12) 0.0537(14) 0.0477(13) -0.0016(11) 0.0024(10) 0.0035(10)
C22 0.0753(19) 0.0752(18) 0.0533(16) 0.0121(14) 0.0029(13) 0.0186(15)
C23 0.0703(18) 0.093(2) 0.0482(15) -0.0015(15) 0.0083(13) 0.0184(16)
C24 0.0382(12) 0.0539(14) 0.0677(16) -0.0186(12) 0.0021(11) 0.0035(11)
C25 0.0313(11) 0.0419(11) 0.0527(13) -0.0119(10) 0.0061(9) 0.0028(9)
C26 0.0459(13) 0.0400(12) 0.0673(16) -0.0053(11) 0.0095(11) -0.0023(10)
C27 0.0552(14) 0.0468(13) 0.0602(15) -0.0005(11) -0.0015(12) 0.0116(12)
C28 0.0344(11) 0.0496(13) 0.0581(15) -0.0128(11) 0.0004(10) 0.0080(10)
C29 0.0341(12) 0.0579(14) 0.0700(16) 0.0017(13) 0.0037(11) -0.0089(11)
C30 0.0392(12) 0.0641(15) 0.0547(14) 0.0094(12) 0.0023(10) -0.0036(11)
C31 0.0420(13) 0.0678(16) 0.0769(18) -0.0253(14) -0.0099(12) 0.0162(12)
C32 0.0478(14) 0.0486(14) 0.0684(17) 0.0087(12) -0.0002(12) 0.0047(11)
C33 0.0410(12) 0.0432(13) 0.0665(16) 0.0049(11) 0.0047(11) -0.0018(10)
C34 0.0400(12) 0.0613(15) 0.0487(13) -0.0052(11) -0.0064(10) 0.0076(11)
N1 0.0384(10) 0.0505(11) 0.0464(11) -0.0002(9) -0.0022(8) 0.0032(8)
N2 0.0333(9) 0.0542(11) 0.0482(11) -0.0082(9) -0.0014(8) 0.0020(8)
N3 0.0367(10) 0.0477(11) 0.0615(13) -0.0108(9) -0.0094(9) 0.0086(8)
N4 0.0322(9) 0.0437(10) 0.0522(11) -0.0033(9) -0.0050(8) 0.0008(8)
O1 0.0371(8) 0.0441(8) 0.0436(8) -0.0007(7) 0.0021(6) 0.0039(6)
O2 0.0392(8) 0.0477(9) 0.0594(10) 0.0119(7) 0.0058(7) 0.0108(7)
O3 0.0397(8) 0.0415(9) 0.0768(11) -0.0170(8) -0.0099(8) -0.0014(7)
O4 0.0376(8) 0.0459(8) 0.0632(10) -0.0121(7) -0.0111(7) 0.0064(7)
O5 0.0298(7) 0.0554(9) 0.0435(8) 0.0076(7) -0.0003(6) 0.0033(6)
O6 0.0319(8) 0.0867(12) 0.0656(11) -0.0370(10) -0.0025(7) -0.0054(8)
Ni1 0.02819(14) 0.03867(15) 0.04738(17) 0.00331(12) -0.00327(10) 0.00079(11)

loop_
_atom_type_symbol
_atom_type_description
_atom_type_scat_dispersion_real
_atom_type_scat_dispersion_imag
_atom_type_scat_source
C C 0.0033 0.0016 'International Tables Vol C Tables 4.2.6.8 and 6.1.1.4'
H H 0.0000 0.0000 'International Tables Vol C Tables 4.2.6.8 and 6.1.1.4'
N N 0.0061 0.0033 'International Tables Vol C Tables 4.2.6.8 and 6.1.1.4'
O O 0.0106 0.0060 'International Tables Vol C Tables 4.2.6.8 and 6.1.1.4'
Ni Ni 0.3393 1.1124 'International Tables Vol C Tables 4.2.6.8 and 6.1.1.4'

loop_
_geom_angle_atom_site_label_1
_geom_angle_atom_site_label_2
_geom_angle_atom_site_label_3
_geom_angle
_geom_angle_site_symmetry_1
_geom_angle_site_symmetry_3
O1 C1 O2 119.93(19) . .
O1 C1 C2 119.52(18) . .
O2 C1 C2 120.55(19) . .
O1 C1 Ni1 57.41(10) . .
O2 C1 Ni1 62.52(11) . .
C2 C1 Ni1 176.93(15) . .
C7 C2 C3 118.70(19) . .
C7 C2 C1 120.56(18) . .
C3 C2 C1 120.73(18) . .
C4 C3 C2 120.39(19) . .
C4 C3 H3 119.8 . .
C2 C3 H3 119.8 . .
C3 C4 C5 120.02(18) . .
C3 C4 H4 120.0 . .
C5 C4 H4 120.0 . .
O5 C5 C6 123.60(19) . .
O5 C5 C4 116.32(17) . .
C6 C5 C4 120.1(2) . .
C7 C6 C5 119.5(2) . .
C7 C6 H6 120.2 . .
C5 C6 H6 120.2 . .
C6 C7 C2 121.30(19) . .
C6 C7 H7 119.3 . .
C2 C7 H7 119.3 . .
C9 C8 O5 119.94(17) . .
C9 C8 C13 120.02(19) . .
O5 C8 C13 119.86(18) . .
C8 C9 C10 119.9(2) . .
C8 C9 H9 120.0 . .
C10 C9 H9 120.0 . .
C11 C10 C9 119.8(2) . .
C11 C10 H10 120.1 . .
C9 C10 H10 120.1 . .
C10 C11 C12 120.7(2) . .
C10 C11 H11 119.6 . .
C12 C11 H11 119.6 . .
C13 C12 C11 119.6(2) . .
C13 C12 H12 120.2 . .
C11 C12 H12 120.2 . .
C12 C13 O6 124.95(18) . .
C12 C13 C8 119.90(19) . .
O6 C13 C8 115.12(18) . .
C19 C14 C15 120.67(19) . .
C19 C14 O6 121.7(2) . .
C15 C14 O6 117.5(2) . .
C16 C15 C14 119.3(2) . .
C16 C15 H15 120.3 . .
C14 C15 H15 120.3 . .
C15 C16 C17 120.94(19) . .
C15 C16 H16 119.5 . .
C17 C16 H16 119.5 . .
C18 C17 C16 118.91(18) . .
C18 C17 C20 120.35(18) . .
C16 C17 C20 120.69(18) . .
C17 C18 C19 120.6(2) . .
C17 C18 H18 119.7 . .
C19 C18 H18 119.7 . .
C14 C19 C18 119.5(2) . .
C14 C19 H19 120.3 . .
C18 C19 H19 120.3 . .
O3 C20 O4 121.15(18) . .
O3 C20 C17 119.97(18) . .
O4 C20 C17 118.87(18) . .
O3 C20 Ni1 65.00(11) . 2_646
O4 C20 Ni1 56.41(10) . 2_646
C17 C20 Ni1 171.88(15) . 2_646
N1 C21 N2 112.3(2) . .
N1 C21 H21 123.8 . .
N2 C21 H21 123.8 . .
C23 C22 N1 110.0(2) . .
C23 C22 H22 125.0 . .
N1 C22 H22 125.0 . .
C22 C23 N2 106.5(2) . .
C22 C23 H23 126.8 . .
N2 C23 H23 126.8 . .
N2 C24 C25 112.48(18) . .
N2 C24 H24A 109.1 . .
C25 C24 H24A 109.1 . .
N2 C24 H24B 109.1 . .
C25 C24 H24B 109.1 . .
H24A C24 H24B 107.8 . .
C26 C25 C30 119.0(2) . .
C26 C25 C24 120.4(2) . .
C30 C25 C24 120.6(2) . .
C25 C26 C27 120.4(2) . .
C25 C26 H26 119.8 . .
C27 C26 H26 119.8 . .
C28 C27 C26 120.5(2) . .
C28 C27 H27 119.8 . .
C26 C27 H27 119.8 . .
C29 C28 C27 118.8(2) . .
C29 C28 C31 119.6(2) . .
C27 C28 C31 121.5(2) . .
C28 C29 C30 120.7(2) . .
C28 C29 H29 119.7 . .
C30 C29 H29 119.7 . .
C25 C30 C29 120.6(2) . .
C25 C30 H30 119.7 . .
C29 C30 H30 119.7 . .
N3 C31 C28 112.93(19) . .
N3 C31 H31A 109.0 . .
C28 C31 H31A 109.0 . .
N3 C31 H31B 109.0 . .
C28 C31 H31B 109.0 . .
H31A C31 H31B 107.8 . .
C33 C32 N3 106.4(2) . .
C33 C32 H32 126.8 . .
N3 C32 H32 126.8 . .
C32 C33 N4 109.9(2) . .
C32 C33 H33 125.0 . .
N4 C33 H33 125.0 . .
N4 C34 N3 112.0(2) . .
N4 C34 H34 124.0 . .
N3 C34 H34 124.0 . .
C21 N1 C22 104.6(2) . .
C21 N1 Ni1 120.33(15) . .
C22 N1 Ni1 135.01(16) . .
C21 N2 C23 106.6(2) . .
C21 N2 C24 125.0(2) . .
C23 N2 C24 128.3(2) . .
C34 N3 C32 106.81(19) . .
C34 N3 C31 126.4(2) . .
C32 N3 C31 126.7(2) . .
C34 N4 C33 104.94(19) . .
C34 N4 Ni1 126.41(15) . 2_846
C33 N4 Ni1 128.16(15) . 2_846
C1 O1 Ni1 91.59(12) . .
C1 O2 Ni1 86.48(13) . .
C20 O3 Ni1 84.70(12) . 2_646
C20 O4 Ni1 92.97(12) . 2_646
C5 O5 C8 117.32(15) . .
C13 O6 C14 118.47(16) . .
N4 Ni1 N1 95.85(7) 2_856 .
N4 Ni1 O4 97.22(6) 2_856 2_656
N1 Ni1 O4 101.97(7) . 2_656
N4 Ni1 O1 96.88(6) 2_856 .
N1 Ni1 O1 92.79(7) . .
O4 Ni1 O1 158.38(6) 2_656 .
N4 Ni1 O2 93.38(7) 2_856 .
N1 Ni1 O2 154.06(6) . .
O4 Ni1 O2 100.84(6) 2_656 .
O1 Ni1 O2 62.00(5) . .
N4 Ni1 O3 157.85(6) 2_856 2_656
N1 Ni1 O3 92.09(7) . 2_656
O4 Ni1 O3 60.83(5) 2_656 2_656
O1 Ni1 O3 103.37(5) . 2_656
O2 Ni1 O3 88.32(6) . 2_656
N4 Ni1 C1 96.07(7) 2_856 .
N1 Ni1 C1 123.55(7) . .
O4 Ni1 C1 130.67(7) 2_656 .
O1 Ni1 C1 30.99(6) . .
O2 Ni1 C1 31.01(6) . .
O3 Ni1 C1 96.68(6) 2_656 .
N4 Ni1 C20 127.61(7) 2_856 2_656
N1 Ni1 C20 99.78(7) . 2_656
O4 Ni1 C20 30.63(6) 2_656 2_656
O1 Ni1 C20 131.51(6) . 2_656
O2 Ni1 C20 93.57(6) . 2_656
O3 Ni1 C20 30.30(6) 2_656 2_656
C1 Ni1 C20 114.96(7) . 2_656

loop_
_geom_bond_atom_site_label_1
_geom_bond_atom_site_label_2
_geom_bond_distance
_geom_bond_site_symmetry_2
C1 O1 1.266(2) .
C1 O2 1.268(2) .
C1 C2 1.489(3) .
C1 Ni1 2.457(2) .
C2 C7 1.388(3) .
C2 C3 1.401(3) .
C3 C4 1.376(3) .
C3 H3 0.9300 .
C4 C5 1.391(3) .
C4 H4 0.9300 .
C5 O5 1.384(2) .
C5 C6 1.390(3) .
C6 C7 1.375(3) .
C6 H6 0.9300 .
C7 H7 0.9300 .
C8 C9 1.377(3) .
C8 O5 1.391(2) .
C8 C13 1.394(3) .
C9 C10 1.387(3) .
C9 H9 0.9300 .
C10 C11 1.373(3) .
C10 H10 0.9300 .
C11 C12 1.384(3) .
C11 H11 0.9300 .
C12 C13 1.376(3) .
C12 H12 0.9300 .
C13 O6 1.386(2) .
C14 C19 1.378(3) .
C14 C15 1.382(3) .
C14 O6 1.392(2) .
C15 C16 1.382(3) .
C15 H15 0.9300 .
C16 C17 1.387(3) .
C16 H16 0.9300 .
C17 C18 1.382(3) .
C17 C20 1.504(3) .
C18 C19 1.389(3) .
C18 H18 0.9300 .
C19 H19 0.9300 .
C20 O3 1.253(2) .
C20 O4 1.262(2) .
C20 Ni1 2.4736(19) 2_646
C21 N1 1.317(3) .
C21 N2 1.337(3) .
C21 H21 0.9300 .
C22 C23 1.352(4) .
C22 N1 1.366(3) .
C22 H22 0.9300 .
C23 N2 1.358(3) .
C23 H23 0.9300 .
C24 N2 1.468(3) .
C24 C25 1.516(3) .
C24 H24A 0.9700 .
C24 H24B 0.9700 .
C25 C26 1.378(3) .
C25 C30 1.380(3) .
C26 C27 1.395(3) .
C26 H26 0.9300 .
C27 C28 1.384(3) .
C27 H27 0.9300 .
C28 C29 1.375(3) .
C28 C31 1.518(3) .
C29 C30 1.390(3) .
C29 H29 0.9300 .
C30 H30 0.9300 .
C31 N3 1.472(3) .
C31 H31A 0.9700 .
C31 H31B 0.9700 .
C32 C33 1.349(3) .
C32 N3 1.365(3) .
C32 H32 0.9300 .
C33 N4 1.373(3) .
C33 H33 0.9300 .
C34 N4 1.317(3) .
C34 N3 1.340(3) .
C34 H34 0.9300 .
N1 Ni1 2.0369(18) .
N4 Ni1 2.0328(17) 2_846
O1 Ni1 2.0709(14) .
O2 Ni1 2.1837(16) .
O3 Ni1 2.2516(15) 2_646
O4 Ni1 2.0633(14) 2_646
Ni1 N4 2.0328(17) 2_856
Ni1 O4 2.0633(14) 2_656
Ni1 O3 2.2516(15) 2_656
Ni1 C20 2.4736(19) 2_656

loop_
_geom_torsion_atom_site_label_1
_geom_torsion_atom_site_label_2
_geom_torsion_atom_site_label_3
_geom_torsion_atom_site_label_4
_geom_torsion
_geom_torsion_site_symmetry_1
_geom_torsion_site_symmetry_2
_geom_torsion_site_symmetry_3
_geom_torsion_site_symmetry_4
O1 C1 C2 C7 -172.90(18) . . . .
O2 C1 C2 C7 7.3(3) . . . .
Ni1 C1 C2 C7 -171(2) . . . .
O1 C1 C2 C3 5.9(3) . . . .
O2 C1 C2 C3 -173.97(18) . . . .
Ni1 C1 C2 C3 8(3) . . . .
C7 C2 C3 C4 -1.1(3) . . . .
C1 C2 C3 C4 -179.90(17) . . . .
C2 C3 C4 C5 1.4(3) . . . .
C3 C4 C5 O5 -178.93(17) . . . .
C3 C4 C5 C6 -0.9(3) . . . .
O5 C5 C6 C7 178.04(18) . . . .
C4 C5 C6 C7 0.1(3) . . . .
C5 C6 C7 C2 0.1(3) . . . .
C3 C2 C7 C6 0.4(3) . . . .
C1 C2 C7 C6 179.16(18) . . . .
O5 C8 C9 C10 -175.83(19) . . . .
C13 C8 C9 C10 -0.7(3) . . . .
C8 C9 C10 C11 0.0(3) . . . .
C9 C10 C11 C12 0.3(4) . . . .
C10 C11 C12 C13 -0.1(4) . . . .
C11 C12 C13 O6 177.5(2) . . . .
C11 C12 C13 C8 -0.6(3) . . . .
C9 C8 C13 C12 0.9(3) . . . .
O5 C8 C13 C12 176.10(19) . . . .
C9 C8 C13 O6 -177.26(19) . . . .
O5 C8 C13 O6 -2.1(3) . . . .
C19 C14 C15 C16 -0.2(4) . . . .
O6 C14 C15 C16 -176.7(2) . . . .
C14 C15 C16 C17 -1.4(4) . . . .
C15 C16 C17 C18 1.2(3) . . . .
C15 C16 C17 C20 178.8(2) . . . .
C16 C17 C18 C19 0.5(3) . . . .
C20 C17 C18 C19 -177.1(2) . . . .
C15 C14 C19 C18 1.8(4) . . . .
O6 C14 C19 C18 178.2(2) . . . .
C17 C18 C19 C14 -2.0(4) . . . .
C18 C17 C20 O3 161.6(2) . . . .
C16 C17 C20 O3 -15.9(3) . . . .
C18 C17 C20 O4 -16.9(3) . . . .
C16 C17 C20 O4 165.6(2) . . . .
C18 C17 C20 Ni1 35.6(11) . . . 2_646
C16 C17 C20 Ni1 -141.9(10) . . . 2_646
N1 C22 C23 N2 0.4(3) . . . .
N2 C24 C25 C26 121.9(2) . . . .
N2 C24 C25 C30 -57.9(3) . . . .
C30 C25 C26 C27 -2.3(3) . . . .
C24 C25 C26 C27 177.9(2) . . . .
C25 C26 C27 C28 1.2(3) . . . .
C26 C27 C28 C29 0.8(3) . . . .
C26 C27 C28 C31 179.3(2) . . . .
C27 C28 C29 C30 -1.7(4) . . . .
C31 C28 C29 C30 179.8(2) . . . .
C26 C25 C30 C29 1.4(3) . . . .
C24 C25 C30 C29 -178.8(2) . . . .
C28 C29 C30 C25 0.6(4) . . . .
C29 C28 C31 N3 -90.4(3) . . . .
C27 C28 C31 N3 91.1(3) . . . .
N3 C32 C33 N4 -0.1(3) . . . .
N2 C21 N1 C22 -0.3(3) . . . .
N2 C21 N1 Ni1 178.06(13) . . . .
C23 C22 N1 C21 -0.1(3) . . . .
C23 C22 N1 Ni1 -178.02(18) . . . .
N1 C21 N2 C23 0.5(3) . . . .
N1 C21 N2 C24 176.79(19) . . . .
C22 C23 N2 C21 -0.5(3) . . . .
C22 C23 N2 C24 -176.6(2) . . . .
C25 C24 N2 C21 -70.2(3) . . . .
C25 C24 N2 C23 105.3(3) . . . .
N4 C34 N3 C32 0.1(3) . . . .
N4 C34 N3 C31 -175.99(19) . . . .
C33 C32 N3 C34 0.0(3) . . . .
C33 C32 N3 C31 176.1(2) . . . .
C28 C31 N3 C34 -120.2(3) . . . .
C28 C31 N3 C32 64.5(3) . . . .
N3 C34 N4 C33 -0.1(2) . . . .
N3 C34 N4 Ni1 172.40(13) . . . 2_846
C32 C33 N4 C34 0.1(2) . . . .
C32 C33 N4 Ni1 -172.21(15) . . . 2_846
O2 C1 O1 Ni1 -0.28(18) . . . .
C2 C1 O1 Ni1 179.88(15) . . . .
O1 C1 O2 Ni1 0.26(17) . . . .
C2 C1 O2 Ni1 -179.89(16) . . . .
O4 C20 O3 Ni1 5.7(2) . . . 2_646
C17 C20 O3 Ni1 -172.76(18) . . . 2_646
O3 C20 O4 Ni1 -6.2(2) . . . 2_646
C17 C20 O4 Ni1 172.28(16) . . . 2_646
C6 C5 O5 C8 13.7(3) . . . .
C4 C5 O5 C8 -168.36(17) . . . .
C9 C8 O5 C5 -109.8(2) . . . .
C13 C8 O5 C5 75.0(2) . . . .
C12 C13 O6 C14 12.6(3) . . . .
C8 C13 O6 C14 -169.3(2) . . . .
C19 C14 O6 C13 64.2(3) . . . .
C15 C14 O6 C13 -119.3(2) . . . .
C21 N1 Ni1 N4 96.84(17) . . . 2_856
C22 N1 Ni1 N4 -85.5(2) . . . 2_856
C21 N1 Ni1 O4 -164.48(16) . . . 2_656
C22 N1 Ni1 O4 13.2(2) . . . 2_656
C21 N1 Ni1 O1 -0.38(16) . . . .
C22 N1 Ni1 O1 177.3(2) . . . .
C21 N1 Ni1 O2 -13.4(3) . . . .
C22 N1 Ni1 O2 164.3(2) . . . .
C21 N1 Ni1 O3 -103.87(16) . . . 2_656
C22 N1 Ni1 O3 73.8(2) . . . 2_656
C21 N1 Ni1 C1 -4.44(19) . . . .
C22 N1 Ni1 C1 173.3(2) . . . .
C21 N1 Ni1 C20 -133.36(16) . . . 2_656
C22 N1 Ni1 C20 44.3(2) . . . 2_656
C1 O1 Ni1 N4 90.34(12) . . . 2_856
C1 O1 Ni1 N1 -173.42(12) . . . .
C1 O1 Ni1 O4 -40.1(2) . . . 2_656
C1 O1 Ni1 O2 0.16(10) . . . .
C1 O1 Ni1 O3 -80.61(11) . . . 2_656
C1 O1 Ni1 C20 -67.73(14) . . . 2_656
C1 O2 Ni1 N4 -96.16(12) . . . 2_856
C1 O2 Ni1 N1 14.6(2) . . . .
C1 O2 Ni1 O4 165.82(11) . . . 2_656
C1 O2 Ni1 O1 -0.16(10) . . . .
C1 O2 Ni1 O3 105.95(11) . . . 2_656
C1 O2 Ni1 C20 135.80(12) . . . 2_656
O1 C1 Ni1 N4 -93.27(11) . . . 2_856
O2 C1 Ni1 N4 86.46(12) . . . 2_856
C2 C1 Ni1 N4 -95(3) . . . 2_856
O1 C1 Ni1 N1 7.89(14) . . . .
O2 C1 Ni1 N1 -172.38(11) . . . .
C2 C1 Ni1 N1 6(3) . . . .
O1 C1 Ni1 O4 161.78(10) . . . 2_656
O2 C1 Ni1 O4 -18.49(14) . . . 2_656
C2 C1 Ni1 O4 160(2) . . . 2_656
O2 C1 Ni1 O1 179.73(18) . . . .
C2 C1 Ni1 O1 -2(2) . . . .
O1 C1 Ni1 O2 -179.73(18) . . . .
C2 C1 Ni1 O2 178(100) . . . .
O1 C1 Ni1 O3 104.89(11) . . . 2_656
O2 C1 Ni1 O3 -75.39(11) . . . 2_656
C2 C1 Ni1 O3 103(3) . . . 2_656
O1 C1 Ni1 C20 130.15(11) . . . 2_656
O2 C1 Ni1 C20 -50.13(13) . . . 2_656
C2 C1 Ni1 C20 128(3) . . . 2_656
